data_7012682
loop_
_publ_author_name
'Sousa-Pedrares, Antonio'
'Romero, Jaime'
'Arturo Garc\'ia-V\'azquez, Jos\'e'
'Luz Dur\'an, Mar\'ia'
'Casanova, Isabel'
'Sousa, Antonio'

_publ_section_title
;
 Electrochemical synthesis and structural characterisation of zinc,
 cadmium and mercury complexes of heterocyclic bidentate ligands (N, S)
;
_journal_issue 7
_journal_name_full 'Dalton Transactions'
_journal_page_first 1379
_journal_page_last 1388
_journal_paper_doi 10.1039/b300133b
_journal_year 2003
_chemical_formula_sum 'C15 H13 Cd F6 N3 O S2'
_chemical_formula_weight 541.80
_chemical_name_systematic ?
_space_group_IT_number 2
_symmetry_cell_setting triclinic
_symmetry_space_group_name_Hall '-P 1'
_symmetry_space_group_name_H-M 'P -1'
_atom_sites_solution_hydrogens geom
_atom_sites_solution_primary direct
_atom_sites_solution_secondary difmap
_audit_creation_method SHELXL-97
_cell_angle_alpha 109.534(5)
_cell_angle_beta 105.748(5)
_cell_angle_gamma 96.928(5)
_cell_formula_units_Z 2
_cell_length_a 8.1086(17)
_cell_length_b 11.338(2)
_cell_length_c 12.460(3)
_cell_measurement_temperature 293(2)
_cell_volume 1010.5(4)
_computing_structure_refinement 'SHELXL-97 (Sheldrick, 1997)'
_computing_structure_solution 'SHELXS-97 (Sheldrick, 1990)'
_diffrn_ambient_temperature 293(2)
_diffrn_measured_fraction_theta_full 0.985
_diffrn_measured_fraction_theta_max 0.985
_diffrn_radiation_monochromator graphite
_diffrn_radiation_source 'fine-focus sealed tube'
_diffrn_radiation_type MoK\a
_diffrn_radiation_wavelength 0.71073
_diffrn_reflns_av_R_equivalents 0.0647
_diffrn_reflns_av_sigmaI/netI 0.1240
_diffrn_reflns_limit_h_max 11
_diffrn_reflns_limit_h_min -10
_diffrn_reflns_limit_k_max 16
_diffrn_reflns_limit_k_min -16
_diffrn_reflns_limit_l_max 17
_diffrn_reflns_limit_l_min -17
_diffrn_reflns_number 18110
_diffrn_reflns_theta_full 30.65
_diffrn_reflns_theta_max 30.65
_diffrn_reflns_theta_min 1.84
_exptl_absorpt_coefficient_mu 1.351
_exptl_absorpt_correction_T_max 0.9355
_exptl_absorpt_correction_T_min 0.6717
_exptl_absorpt_correction_type SADABS
_exptl_crystal_colour Colourless
_exptl_crystal_density_diffrn 1.781
_exptl_crystal_density_method 'not measured'
_exptl_crystal_description Plate
_exptl_crystal_F_000 532
_exptl_crystal_size_max 0.32
_exptl_crystal_size_mid 0.16
_exptl_crystal_size_min 0.05
_refine_diff_density_max 0.518
_refine_diff_density_min -0.575
_refine_diff_density_rms 0.091
_refine_ls_extinction_method none
_refine_ls_goodness_of_fit_ref 0.819
_refine_ls_hydrogen_treatment mixed
_refine_ls_matrix_type full
_refine_ls_number_parameters 255
_refine_ls_number_reflns 6166
_refine_ls_number_restraints 0
_refine_ls_restrained_S_all 0.819
_refine_ls_R_factor_all 0.1157
_refine_ls_R_factor_gt 0.0340
_refine_ls_shift/su_max 0.001
_refine_ls_shift/su_mean 0.000
_refine_ls_structure_factor_coef Fsqd
_refine_ls_weighting_details 'calc w=1/[\s^2^(Fo^2^)+(0.0209P)^2^+0.0000P] where P=(Fo^2^+2Fc^2^)/3'
_refine_ls_weighting_scheme calc
_refine_ls_wR_factor_gt 0.0551
_refine_ls_wR_factor_ref 0.0686
_reflns_number_gt 3012
_reflns_number_total 6166
_reflns_threshold_expression >2sigma(I)
_cod_data_source_file b300133b.txt
_cod_data_source_block '[Cd(3-CF3-pyS)2(DMF)]2'
_cod_depositor_comments
;
The following automatic conversions were performed:
'_symmetry_cell_setting' value 'Triclinic' changed to 'triclinic'
according to '/home/saulius/struct/CIF-dictionaries/cif_core.dic'
dictionary named 'cif_core.dic' version 2.4.1 from 2010-06-29.

Automatic conversion script
Id: cif_fix_enum 1527 2010-12-29 10:47:43Z saulius 
;
_cod_database_code 7012682

loop_
_symmetry_equiv_pos_as_xyz
'x, y, z'
'-x, -y, -z'

loop_
_atom_site_label
_atom_site_type_symbol
_atom_site_fract_x
_atom_site_fract_y
_atom_site_fract_z
_atom_site_U_iso_or_equiv
_atom_site_adp_type
_atom_site_occupancy
_atom_site_symmetry_multiplicity
_atom_site_calc_flag
_atom_site_refinement_flags
_atom_site_disorder_assembly
_atom_site_disorder_group
Cd1 Cd 0.99688(3) 0.93000(2) 0.61735(2) 0.03712(8) Uani 1 1 d . . .
S1 S 1.28866(11) 0.87894(8) 0.70135(8) 0.0458(2) Uani 1 1 d . . .
S2 S 0.92896(11) 0.82999(8) 0.36101(7) 0.0383(2) Uani 1 1 d . . .
N1 N 0.9882(4) 0.7194(3) 0.6333(2) 0.0424(7) Uani 1 1 d . . .
N2 N 0.7123(3) 0.8607(2) 0.4838(2) 0.0361(6) Uani 1 1 d . . .
N3 N 0.8883(4) 1.1201(3) 0.9563(3) 0.0608(9) Uani 1 1 d . . .
O1 O 0.8721(3) 0.9915(3) 0.7705(2) 0.0593(7) Uani 1 1 d . . .
F1 F 1.5106(4) 0.7224(3) 0.8371(3) 0.1160(10) Uani 1 1 d . . .
F2 F 1.4943(4) 0.6609(3) 0.6544(3) 0.1190(11) Uani 1 1 d . . .
F3 F 1.4573(4) 0.5237(3) 0.7281(3) 0.1378(13) Uani 1 1 d . . .
F4 F 0.6298(3) 0.8049(2) 0.11426(19) 0.0829(7) Uani 1 1 d . . .
F5 F 0.6465(3) 0.6233(2) 0.12348(19) 0.0878(8) Uani 1 1 d . . .
F6 F 0.3960(3) 0.6638(3) 0.0674(2) 0.1022(9) Uani 1 1 d . . .
C1 C 1.1629(4) 0.7315(3) 0.6739(3) 0.0375(8) Uani 1 1 d . . .
C2 C 1.2298(5) 0.6275(3) 0.6911(3) 0.0469(9) Uani 1 1 d . . .
C3 C 1.1139(6) 0.5193(4) 0.6727(4) 0.0652(11) Uani 1 1 d . . .
H3 H 1.1561 0.4511 0.6866 0.078 Uiso 1 1 calc R . .
C4 C 0.9367(6) 0.5099(4) 0.6342(4) 0.0706(12) Uani 1 1 d . . .
H4 H 0.8573 0.4363 0.6218 0.085 Uiso 1 1 calc R . .
C5 C 0.8790(5) 0.6112(4) 0.6142(3) 0.0589(10) Uani 1 1 d . . .
H5 H 0.7582 0.6045 0.5860 0.071 Uiso 1 1 calc R . .
C6 C 1.4208(6) 0.6346(5) 0.7272(5) 0.0736(13) Uani 1 1 d . . .
C7 C 0.7174(4) 0.8177(3) 0.3715(3) 0.0348(7) Uani 1 1 d . . .
C8 C 0.5596(4) 0.7658(3) 0.2727(3) 0.0420(8) Uani 1 1 d . . .
C9 C 0.4023(5) 0.7622(3) 0.2963(4) 0.0572(10) Uani 1 1 d . . .
H9 H 0.2962 0.7285 0.2324 0.069 Uiso 1 1 calc R . .
C10 C 0.4010(5) 0.8072(4) 0.4117(4) 0.0592(11) Uani 1 1 d . . .
H10 H 0.2952 0.8052 0.4275 0.071 Uiso 1 1 calc R . .
C11 C 0.5581(5) 0.8553(3) 0.5036(3) 0.0485(9) Uani 1 1 d . . .
H11 H 0.5580 0.8855 0.5827 0.058 Uiso 1 1 calc R . .
C12 C 0.5592(5) 0.7148(4) 0.1454(3) 0.0613(11) Uani 1 1 d . . .
C13 C 0.9417(5) 1.0867(4) 0.8629(4) 0.0603(11) Uani 1 1 d . . .
H13 H 1.0417 1.1404 0.8675 0.072 Uiso 1 1 calc R . .
C14 C 0.9850(7) 1.2340(5) 1.0621(4) 0.1123(19) Uani 1 1 d . . .
H14A H 1.0759 1.2805 1.0459 0.168 Uiso 1 1 calc R . .
H14B H 1.0372 1.2097 1.1281 0.168 Uiso 1 1 calc R . .
H14C H 0.9062 1.2875 1.0829 0.168 Uiso 1 1 calc R . .
C15 C 0.7381(6) 1.0438(5) 0.9606(4) 0.0883(15) Uani 1 1 d . . .
H15A H 0.6477 1.0910 0.9635 0.133 Uiso 1 1 calc R . .
H15B H 0.7714 1.0237 1.0313 0.133 Uiso 1 1 calc R . .
H15C H 0.6946 0.9655 0.8899 0.133 Uiso 1 1 calc R . .

loop_
_atom_site_aniso_label
_atom_site_aniso_U_11
_atom_site_aniso_U_22
_atom_site_aniso_U_33
_atom_site_aniso_U_23
_atom_site_aniso_U_13
_atom_site_aniso_U_12
Cd1 0.04004(15) 0.03957(14) 0.03467(13) 0.01586(11) 0.01364(11) 0.01222(11)
S1 0.0409(5) 0.0441(5) 0.0548(6) 0.0243(5) 0.0132(4) 0.0095(4)
S2 0.0423(5) 0.0354(5) 0.0396(5) 0.0139(4) 0.0167(4) 0.0125(4)
N1 0.0444(18) 0.0411(17) 0.0401(16) 0.0111(14) 0.0176(14) 0.0098(14)
N2 0.0368(16) 0.0338(15) 0.0393(16) 0.0142(13) 0.0145(13) 0.0087(12)
N3 0.068(2) 0.084(2) 0.0326(18) 0.0166(18) 0.0228(17) 0.028(2)
O1 0.0671(18) 0.0641(17) 0.0411(15) 0.0094(14) 0.0262(14) 0.0077(14)
F1 0.0728(19) 0.139(3) 0.119(3) 0.056(2) -0.0047(18) 0.0305(18)
F2 0.096(2) 0.165(3) 0.182(3) 0.114(3) 0.096(2) 0.084(2)
F3 0.116(2) 0.107(2) 0.246(4) 0.111(3) 0.068(3) 0.078(2)
F4 0.1063(19) 0.0835(18) 0.0498(14) 0.0293(13) 0.0148(13) 0.0049(15)
F5 0.116(2) 0.0718(16) 0.0544(14) 0.0023(13) 0.0174(14) 0.0348(16)
F6 0.0718(17) 0.125(2) 0.0561(15) 0.0113(15) -0.0182(14) -0.0060(15)
C1 0.045(2) 0.043(2) 0.0294(17) 0.0140(15) 0.0185(16) 0.0134(16)
C2 0.063(3) 0.041(2) 0.049(2) 0.0215(18) 0.0266(19) 0.0201(19)
C3 0.090(3) 0.045(2) 0.074(3) 0.030(2) 0.038(3) 0.022(2)
C4 0.088(4) 0.039(2) 0.082(3) 0.020(2) 0.037(3) -0.006(2)
C5 0.056(3) 0.051(3) 0.060(3) 0.011(2) 0.023(2) -0.001(2)
C6 0.070(3) 0.073(3) 0.101(4) 0.053(3) 0.031(3) 0.040(3)
C7 0.0369(19) 0.0267(17) 0.0397(19) 0.0140(15) 0.0095(16) 0.0079(14)
C8 0.043(2) 0.0358(19) 0.040(2) 0.0136(16) 0.0050(17) 0.0073(16)
C9 0.039(2) 0.050(2) 0.068(3) 0.021(2) 0.002(2) 0.0032(18)
C10 0.038(2) 0.061(3) 0.083(3) 0.028(2) 0.026(2) 0.0122(19)
C11 0.052(2) 0.047(2) 0.058(2) 0.0223(19) 0.030(2) 0.0174(18)
C12 0.059(3) 0.056(3) 0.045(2) 0.010(2) -0.003(2) 0.003(2)
C13 0.067(3) 0.073(3) 0.045(2) 0.024(2) 0.022(2) 0.018(2)
C14 0.120(4) 0.127(5) 0.054(3) -0.001(3) 0.025(3) 0.013(4)
C15 0.075(3) 0.127(4) 0.078(3) 0.045(3) 0.037(3) 0.031(3)

loop_
_atom_type_symbol
_atom_type_description
_atom_type_scat_dispersion_real
_atom_type_scat_dispersion_imag
_atom_type_scat_source
C C 0.0033 0.0016 'International Tables Vol C Tables 4.2.6.8 and 6.1.1.4'
H H 0.0000 0.0000 'International Tables Vol C Tables 4.2.6.8 and 6.1.1.4'
Cd Cd -0.8075 1.2024 'International Tables Vol C Tables 4.2.6.8 and 6.1.1.4'
F F 0.0171 0.0103 'International Tables Vol C Tables 4.2.6.8 and 6.1.1.4'
N N 0.0061 0.0033 'International Tables Vol C Tables 4.2.6.8 and 6.1.1.4'
S S 0.1246 0.1234 'International Tables Vol C Tables 4.2.6.8 and 6.1.1.4'
O O 0.0106 0.0060 'International Tables Vol C Tables 4.2.6.8 and 6.1.1.4'

loop_
_geom_angle_atom_site_label_1
_geom_angle_atom_site_label_2
_geom_angle_atom_site_label_3
_geom_angle
_geom_angle_site_symmetry_1
_geom_angle_site_symmetry_3
_geom_angle_publ_flag
N2 Cd1 O1 86.41(9) . . ?
N2 Cd1 N1 91.48(9) . . ?
O1 Cd1 N1 89.33(9) . . ?
N2 Cd1 S1 148.99(7) . . ?
O1 Cd1 S1 108.51(7) . . ?
N1 Cd1 S1 62.57(7) . . ?
N2 Cd1 S2 100.83(6) . 2_776 ?
O1 Cd1 S2 89.55(7) . 2_776 ?
N1 Cd1 S2 167.55(7) . 2_776 ?
S1 Cd1 S2 106.17(3) . 2_776 ?
N2 Cd1 S2 59.24(7) . . ?
O1 Cd1 S2 145.47(7) . . ?
N1 Cd1 S2 94.56(6) . . ?
S1 Cd1 S2 103.65(3) . . ?
S2 Cd1 S2 93.39(3) 2_776 . ?
C1 S1 Cd1 85.16(11) . . ?
C7 S2 Cd1 100.10(10) . 2_776 ?
C7 S2 Cd1 77.07(11) . . ?
Cd1 S2 Cd1 86.61(3) 2_776 . ?
C5 N1 C1 119.8(3) . . ?
C5 N1 Cd1 143.0(3) . . ?
C1 N1 Cd1 97.2(2) . . ?
C7 N2 C11 120.5(3) . . ?
C7 N2 Cd1 108.76(19) . . ?
C11 N2 Cd1 130.7(2) . . ?
C13 N3 C15 122.1(4) . . ?
C13 N3 C14 120.5(4) . . ?
C15 N3 C14 117.3(4) . . ?
C13 O1 Cd1 122.5(3) . . ?
N1 C1 C2 119.8(3) . . ?
N1 C1 S1 114.9(2) . . ?
C2 C1 S1 125.3(3) . . ?
C3 C2 C1 118.6(4) . . ?
C3 C2 C6 120.3(4) . . ?
C1 C2 C6 121.0(3) . . ?
C2 C3 C4 120.7(4) . . ?
C5 C4 C3 118.3(4) . . ?
N1 C5 C4 122.8(4) . . ?
F2 C6 F3 104.7(4) . . ?
F2 C6 F1 106.3(4) . . ?
F3 C6 F1 106.0(4) . . ?
F2 C6 C2 113.4(4) . . ?
F3 C6 C2 112.3(4) . . ?
F1 C6 C2 113.4(4) . . ?
N2 C7 C8 120.0(3) . . ?
N2 C7 S2 114.9(2) . . ?
C8 C7 S2 125.1(3) . . ?
C9 C8 C7 118.0(3) . . ?
C9 C8 C12 120.2(3) . . ?
C7 C8 C12 121.7(3) . . ?
C10 C9 C8 120.8(3) . . ?
C9 C10 C11 118.4(3) . . ?
N2 C11 C10 122.3(3) . . ?
F5 C12 F4 106.2(4) . . ?
F5 C12 F6 106.1(3) . . ?
F4 C12 F6 106.4(3) . . ?
F5 C12 C8 113.3(3) . . ?
F4 C12 C8 113.0(3) . . ?
F6 C12 C8 111.3(4) . . ?
O1 C13 N3 125.7(4) . . ?

loop_
_geom_bond_atom_site_label_1
_geom_bond_atom_site_label_2
_geom_bond_distance
_geom_bond_site_symmetry_2
_geom_bond_publ_flag
Cd1 N2 2.305(3) . ?
Cd1 O1 2.341(2) . ?
Cd1 N1 2.455(3) . ?
Cd1 S1 2.5336(10) . ?
Cd1 S2 2.6204(10) 2_776 ?
Cd1 S2 2.8746(10) . ?
S1 C1 1.723(3) . ?
S2 C7 1.748(3) . ?
S2 Cd1 2.6204(10) 2_776 ?
N1 C5 1.332(4) . ?
N1 C1 1.342(4) . ?
N2 C7 1.334(4) . ?
N2 C11 1.337(4) . ?
N3 C13 1.304(4) . ?
N3 C15 1.431(5) . ?
N3 C14 1.441(5) . ?
O1 C13 1.216(4) . ?
F1 C6 1.330(5) . ?
F2 C6 1.304(5) . ?
F3 C6 1.328(4) . ?
F4 C12 1.329(4) . ?
F5 C12 1.321(4) . ?
F6 C12 1.331(4) . ?
C1 C2 1.411(4) . ?
C2 C3 1.363(5) . ?
C2 C6 1.475(5) . ?
C3 C4 1.365(5) . ?
C4 C5 1.364(5) . ?
C7 C8 1.406(4) . ?
C8 C9 1.383(5) . ?
C8 C12 1.494(5) . ?
C9 C10 1.360(5) . ?
C10 C11 1.362(5) . ?
